data_4036765
loop_
_publ_author_name
'Feng, Liyan'
'Yan, Hang'
'Yang, Chao'
'Chen, Dafa'
'Xia, Wujiong'

_publ_section_title
;
 Visible-Light Induced Direct Synthesis of Polysubstituted Furans from
 Cyclopropyl Ketones.
;
_journal_issue 16
_journal_name_full 'The Journal of organic chemistry'
_journal_page_first 7008
_journal_page_last 7022
_journal_paper_doi 10.1021/acs.joc.6b00436
_journal_volume 81
_journal_year 2016
_chemical_formula_moiety 'C17 H13 Br O2'
_chemical_formula_sum 'C17 H13 Br O2'
_chemical_formula_weight 329.18
_space_group_crystal_system triclinic
_space_group_IT_number 2
_space_group_name_Hall '-P 1'
_space_group_name_H-M_alt 'P -1'
_atom_sites_solution_hydrogens geom
_atom_sites_solution_primary iterative
_audit_creation_date 2015-01-23
_audit_creation_method
;
Olex2 1.2
(compiled 2015.01.12 svn.r3133 for OlexSys, GUI svn.r4987)
;
_cell_angle_alpha 107.956(4)
_cell_angle_beta 91.404(4)
_cell_angle_gamma 90.120(3)
_cell_formula_units_Z 4
_cell_length_a 5.5202(2)
_cell_length_b 13.6425(5)
_cell_length_c 20.1076(9)
_cell_measurement_reflns_used 3171
_cell_measurement_temperature 293(2)
_cell_measurement_theta_max 24.3000
_cell_measurement_theta_min 3.8070
_cell_volume 1440.03(10)
_computing_cell_refinement
;
CrysAlisPro, Agilent Technologies,
Version 1.171.37.34 (release 22-05-2014 CrysAlis171 .NET)
(compiled May 22 2014,16:03:01)
;
_computing_data_collection
;
CrysAlisPro, Agilent Technologies,
Version 1.171.37.34 (release 22-05-2014 CrysAlis171 .NET)
(compiled May 22 2014,16:03:01)
;
_computing_data_reduction
;
CrysAlisPro, Agilent Technologies,
Version 1.171.37.34 (release 22-05-2014 CrysAlis171 .NET)
(compiled May 22 2014,16:03:01)
;
_computing_molecular_graphics 'Olex2 (Dolomanov et al., 2009)'
_computing_publication_material 'Olex2 (Dolomanov et al., 2009)'
_computing_structure_refinement 'ShelXL (Sheldrick, 2008)'
_computing_structure_solution
;
Superflip (Palatinus & Chapuis, 2007;Palatinus & van der Lee, 2008;
Palatinus et al., 2012)
;
_diffrn_ambient_temperature 293(2)
_diffrn_detector 'CCD plate'
_diffrn_detector_area_resol_mean 15.9737
_diffrn_detector_type Eos
_diffrn_measured_fraction_theta_full 0.996
_diffrn_measured_fraction_theta_max 0.996
_diffrn_measurement_details
;
#__ type_ start__ end____ width___ exp.time_
  1 omega   14.00   88.00   0.5000   25.0000
omega____ theta____ kappa____ phi______ frames
    -       18.9630   57.0000  120.0000 148

#__ type_ start__ end____ width___ exp.time_
  2 omega  -26.00   46.00   0.5000   25.0000
omega____ theta____ kappa____ phi______ frames
    -       18.9630  -37.0000  -30.0000 144

#__ type_ start__ end____ width___ exp.time_
  3 omega    5.00   78.00   0.5000   25.0000
omega____ theta____ kappa____ phi______ frames
    -       18.9630   57.0000  -90.0000 146

#__ type_ start__ end____ width___ exp.time_
  4 omega   -2.00   62.00   0.5000   25.0000
omega____ theta____ kappa____ phi______ frames
    -       18.9630  -99.0000 -180.0000 128

#__ type_ start__ end____ width___ exp.time_
  5 omega   25.00   62.00   0.5000   25.0000
omega____ theta____ kappa____ phi______ frames
    -       18.9630  -99.0000   30.0000 74

#__ type_ start__ end____ width___ exp.time_
  6 omega  -50.00   -7.00   0.5000   25.0000
omega____ theta____ kappa____ phi______ frames
    -       18.9630  -57.0000  -30.0000 86

#__ type_ start__ end____ width___ exp.time_
  7 omega  -24.00    1.00   0.5000   25.0000
omega____ theta____ kappa____ phi______ frames
    -      -19.6661  -86.0000  -67.0000 50
;
_diffrn_measurement_device 'four-circle diffractometer'
_diffrn_measurement_device_type 'SuperNova, Dual, Cu at zero, Eos'
_diffrn_measurement_method '\w scans'
_diffrn_orient_matrix_UB_11 -0.0438055000
_diffrn_orient_matrix_UB_12 0.0304797000
_diffrn_orient_matrix_UB_13 0.0326892000
_diffrn_orient_matrix_UB_21 0.0549779000
_diffrn_orient_matrix_UB_22 0.0443448000
_diffrn_orient_matrix_UB_23 -0.0047158000
_diffrn_orient_matrix_UB_31 -0.1076102000
_diffrn_orient_matrix_UB_32 0.0095865000
_diffrn_orient_matrix_UB_33 -0.0168871000
_diffrn_radiation_monochromator mirror
_diffrn_radiation_probe x-ray
_diffrn_radiation_type MoK\a
_diffrn_radiation_wavelength 0.71073
_diffrn_reflns_av_R_equivalents 0.0268
_diffrn_reflns_av_unetI/netI 0.0421
_diffrn_reflns_Laue_measured_fraction_full 0.996
_diffrn_reflns_Laue_measured_fraction_max 0.996
_diffrn_reflns_limit_h_max 6
_diffrn_reflns_limit_h_min -6
_diffrn_reflns_limit_k_max 16
_diffrn_reflns_limit_k_min -16
_diffrn_reflns_limit_l_max 24
_diffrn_reflns_limit_l_min -24
_diffrn_reflns_number 9568
_diffrn_reflns_point_group_measured_fraction_full 0.996
_diffrn_reflns_point_group_measured_fraction_max 0.996
_diffrn_reflns_theta_full 25.242
_diffrn_reflns_theta_max 25.349
_diffrn_reflns_theta_min 2.988
_diffrn_source 'SuperNova (Mo) X-ray Source'
_exptl_absorpt_coefficient_mu 2.852
_exptl_absorpt_correction_T_max 1.00000
_exptl_absorpt_correction_T_min 0.74549
_exptl_absorpt_correction_type multi-scan
_exptl_absorpt_process_details
;
CrysAlisPro, Agilent Technologies,
Version 1.171.37.34 (release 22-05-2014 CrysAlis171 .NET)
(compiled May 22 2014,16:03:01)
Empirical absorption correction using spherical harmonics,
 implemented in SCALE3 ABSPACK scaling algorithm.
;
_exptl_crystal_density_diffrn 1.518
_exptl_crystal_description
;
;
_exptl_crystal_F_000 664
_exptl_crystal_size_max 0.2
_exptl_crystal_size_mid 0.136
_exptl_crystal_size_min 0.055
_refine_diff_density_max 1.320
_refine_diff_density_min -0.360
_refine_diff_density_rms 0.082
_refine_ls_extinction_method none
_refine_ls_goodness_of_fit_ref 1.078
_refine_ls_hydrogen_treatment constr
_refine_ls_matrix_type full
_refine_ls_number_parameters 363
_refine_ls_number_reflns 5267
_refine_ls_number_restraints 0
_refine_ls_restrained_S_all 1.078
_refine_ls_R_factor_all 0.0874
_refine_ls_R_factor_gt 0.0669
_refine_ls_shift/su_max 0.000
_refine_ls_shift/su_mean 0.000
_refine_ls_structure_factor_coef Fsqd
_refine_ls_weighting_details 'w=1/[\s^2^(Fo^2^)+(0.0861P)^2^+1.3348P] where P=(Fo^2^+2Fc^2^)/3'
_refine_ls_weighting_scheme calc
_refine_ls_wR_factor_gt 0.1680
_refine_ls_wR_factor_ref 0.1843
_reflns_Friedel_coverage 0.000
_reflns_number_gt 3960
_reflns_number_total 5267
_reflns_threshold_expression 'I > 2\s(I)'
_cod_data_source_file jo6b00436_si_002.cif
_cod_data_source_block xiawj20150122-2
_cod_database_code 4036765
_chemical_oxdiff_formula 'C H O Br'
_shelx_space_group_comment
;
The symmetry employed for this shelxl refinement is uniquely defined
by the following loop, which should always be used as a source of
symmetry information in preference to the above space-group names.
They are only intended as comments.
;
_shelx_estimated_absorpt_t_max 0.859
_shelx_estimated_absorpt_t_min 0.599
_reflns_odcompleteness_completeness 99.90
_reflns_odcompleteness_iscentric 1
_reflns_odcompleteness_theta 26.32
_olex2_refinement_description
;
1. Fixed Uiso
 At 1.2 times of:
  All C(H) groups
 At 1.5 times of:
  All C(H,H,H) groups
2.a Aromatic/amide H refined with riding coordinates:
 C1(H1), C2(H2), C3(H3), C4(H4), C5(H5), C8(H8), C12(H12), C13(H13), C15(H15),
 C16(H16), C18(H18), C19(H19), C20(H20), C21(H21), C22(H22), C25(H25), C29(H29),
  C30(H30), C32(H32), C33(H33)
2.b Idealised Me refined as rotating group:
 C17(H17A,H17B,H17C), C34(H34A,H34B,H34C)
;
_shelx_shelxl_version_number 2014/7
_olex2_date_sample_data_collection 2015-01-22
_olex2_submission_special_instructions 'No special instructions were received'

loop_
_space_group_symop_operation_xyz
'x, y, z'
'-x, -y, -z'

loop_
_atom_site_label
_atom_site_type_symbol
_atom_site_fract_x
_atom_site_fract_y
_atom_site_fract_z
_atom_site_U_iso_or_equiv
_atom_site_adp_type
_atom_site_occupancy
_atom_site_site_symmetry_order
_atom_site_calc_flag
_atom_site_refinement_flags_posn
Br1 Br 0.57761(11) 0.18297(5) 0.48175(3) 0.0743(2) Uani 1 1 d .
O1 O 0.2702(6) 0.2743(2) 0.32577(17) 0.0543(8) Uani 1 1 d .
O2 O 1.0773(8) 0.0047(3) 0.1422(2) 0.0847(13) Uani 1 1 d .
C1 C -0.0768(11) 0.4072(4) 0.3018(3) 0.0686(15) Uani 1 1 d .
H1 H 0.0305 0.3752 0.2670 0.082 Uiso 1 1 calc R
C2 C -0.2557(13) 0.4706(6) 0.2891(4) 0.088(2) Uani 1 1 d .
H2 H -0.2665 0.4809 0.2455 0.106 Uiso 1 1 calc R
C3 C -0.4165(11) 0.5183(5) 0.3391(4) 0.0757(17) Uani 1 1 d .
H3 H -0.5373 0.5598 0.3296 0.091 Uiso 1 1 calc R
C4 C -0.3967(11) 0.5039(5) 0.4036(4) 0.0772(17) Uani 1 1 d .
H4 H -0.5039 0.5368 0.4383 0.093 Uiso 1 1 calc R
C5 C -0.2183(10) 0.4408(4) 0.4178(3) 0.0704(15) Uani 1 1 d .
H5 H -0.2066 0.4317 0.4618 0.085 Uiso 1 1 calc R
C6 C -0.0584(9) 0.3915(4) 0.3666(3) 0.0541(12) Uani 1 1 d .
C7 C 0.1287(9) 0.3238(4) 0.3810(3) 0.0533(12) Uani 1 1 d .
C8 C 0.1988(9) 0.2991(4) 0.4377(3) 0.0592(13) Uani 1 1 d .
H8 H 0.1301 0.3217 0.4816 0.071 Uiso 1 1 calc R
C9 C 0.3961(9) 0.2324(4) 0.4185(3) 0.0566(12) Uani 1 1 d .
C10 C 0.4370(9) 0.2165(4) 0.3494(3) 0.0533(12) Uani 1 1 d .
C11 C 0.6069(9) 0.1605(4) 0.2972(3) 0.0524(11) Uani 1 1 d .
C12 C 0.7687(10) 0.0903(4) 0.3093(3) 0.0641(14) Uani 1 1 d .
H12 H 0.7698 0.0788 0.3526 0.077 Uiso 1 1 calc R
C13 C 0.9270(10) 0.0371(4) 0.2603(3) 0.0652(14) Uani 1 1 d .
H13 H 1.0325 -0.0100 0.2701 0.078 Uiso 1 1 calc R
C14 C 0.9289(10) 0.0539(4) 0.1957(3) 0.0636(14) Uani 1 1 d .
C15 C 0.7672(11) 0.1233(5) 0.1822(3) 0.0747(16) Uani 1 1 d .
H15 H 0.7661 0.1347 0.1389 0.090 Uiso 1 1 calc R
C16 C 0.6085(10) 0.1753(4) 0.2320(3) 0.0638(14) Uani 1 1 d .
H16 H 0.5004 0.2213 0.2219 0.077 Uiso 1 1 calc R
C17 C 1.2484(12) -0.0660(5) 0.1548(4) 0.0831(18) Uani 1 1 d .
H17A H 1.3445 -0.0932 0.1141 0.125 Uiso 1 1 calc GR
H17B H 1.1642 -0.1213 0.1647 0.125 Uiso 1 1 calc GR
H17C H 1.3520 -0.0310 0.1940 0.125 Uiso 1 1 calc GR
Br2 Br 0.91428(13) 0.65706(5) 0.08876(4) 0.0877(3) Uani 1 1 d .
O3 O 0.3659(6) 0.6169(3) 0.20777(19) 0.0581(8) Uani 1 1 d .
O4 O 0.4421(9) 0.1557(3) 0.0100(3) 0.0954(15) Uani 1 1 d .
C18 C 0.3223(11) 0.8754(4) 0.3358(3) 0.0711(15) Uani 1 1 d .
H18 H 0.4535 0.9090 0.3240 0.085 Uiso 1 1 calc R
C19 C 0.1782(14) 0.9271(5) 0.3914(3) 0.0820(19) Uani 1 1 d .
H19 H 0.2155 0.9951 0.4168 0.098 Uiso 1 1 calc R
C20 C -0.0161(12) 0.8799(5) 0.4092(3) 0.0767(17) Uani 1 1 d .
H20 H -0.1134 0.9158 0.4457 0.092 Uiso 1 1 calc R
C21 C -0.0663(11) 0.7796(5) 0.3731(3) 0.0750(16) Uani 1 1 d .
H21 H -0.1963 0.7463 0.3858 0.090 Uiso 1 1 calc R
C22 C 0.0745(10) 0.7268(5) 0.3177(3) 0.0683(15) Uani 1 1 d .
H22 H 0.0369 0.6585 0.2934 0.082 Uiso 1 1 calc R
C23 C 0.2703(10) 0.7739(4) 0.2979(3) 0.0599(13) Uani 1 1 d .
C24 C 0.4167(10) 0.7200(4) 0.2393(3) 0.0581(13) Uani 1 1 d .
C25 C 0.5994(10) 0.7490(4) 0.2057(3) 0.0652(14) Uani 1 1 d .
H25 H 0.6689 0.8143 0.2164 0.078 Uiso 1 1 calc R
C26 C 0.6641(9) 0.6598(4) 0.1509(3) 0.0600(13) Uani 1 1 d .
C27 C 0.5196(9) 0.5797(4) 0.1530(3) 0.0553(12) Uani 1 1 d .
C28 C 0.4943(9) 0.4706(4) 0.1149(3) 0.0550(12) Uani 1 1 d .
C29 C 0.6534(13) 0.4185(5) 0.0650(5) 0.105(3) Uani 1 1 d .
H29 H 0.7797 0.4548 0.0532 0.126 Uiso 1 1 calc R
C30 C 0.6306(15) 0.3144(5) 0.0320(5) 0.118(3) Uani 1 1 d .
H30 H 0.7435 0.2815 -0.0008 0.142 Uiso 1 1 calc R
C31 C 0.4461(11) 0.2586(4) 0.0464(3) 0.0671(14) Uani 1 1 d .
C32 C 0.2873(11) 0.3092(5) 0.0962(3) 0.0757(17) Uani 1 1 d .
H32 H 0.1615 0.2727 0.1080 0.091 Uiso 1 1 calc R
C33 C 0.3112(11) 0.4126(5) 0.1289(3) 0.0730(16) Uani 1 1 d .
H33 H 0.1986 0.4450 0.1620 0.088 Uiso 1 1 calc R
C34 C 0.2410(15) 0.0974(5) 0.0159(5) 0.108(3) Uani 1 1 d .
H34A H 0.2412 0.0898 0.0618 0.162 Uiso 1 1 calc GR
H34B H 0.2476 0.0306 -0.0185 0.162 Uiso 1 1 calc GR
H34C H 0.0958 0.1316 0.0084 0.162 Uiso 1 1 calc GR

loop_
_atom_site_aniso_label
_atom_site_aniso_U_11
_atom_site_aniso_U_22
_atom_site_aniso_U_33
_atom_site_aniso_U_23
_atom_site_aniso_U_13
_atom_site_aniso_U_12
Br1 0.0836(4) 0.0922(5) 0.0541(4) 0.0328(3) 0.0039(3) 0.0145(3)
O1 0.065(2) 0.0545(19) 0.0439(18) 0.0154(15) 0.0017(16) 0.0040(16)
O2 0.098(3) 0.098(3) 0.057(2) 0.020(2) 0.024(2) 0.030(3)
C1 0.074(4) 0.072(3) 0.060(3) 0.021(3) 0.003(3) 0.005(3)
C2 0.092(5) 0.097(5) 0.089(5) 0.049(4) -0.013(4) 0.006(4)
C3 0.064(3) 0.068(4) 0.099(5) 0.032(4) -0.001(3) 0.008(3)
C4 0.065(3) 0.072(4) 0.096(5) 0.026(3) 0.012(3) 0.012(3)
C5 0.071(4) 0.074(4) 0.066(4) 0.020(3) 0.006(3) 0.007(3)
C6 0.058(3) 0.050(3) 0.054(3) 0.016(2) -0.003(2) -0.007(2)
C7 0.058(3) 0.051(3) 0.049(3) 0.013(2) 0.005(2) -0.002(2)
C8 0.067(3) 0.066(3) 0.044(3) 0.016(2) 0.006(2) 0.002(3)
C9 0.063(3) 0.061(3) 0.046(3) 0.019(2) -0.003(2) -0.004(2)
C10 0.059(3) 0.050(3) 0.052(3) 0.017(2) -0.001(2) -0.003(2)
C11 0.063(3) 0.047(3) 0.046(3) 0.011(2) 0.003(2) -0.002(2)
C12 0.076(3) 0.069(3) 0.051(3) 0.025(3) 0.006(3) 0.007(3)
C13 0.073(3) 0.062(3) 0.063(3) 0.022(3) 0.007(3) 0.012(3)
C14 0.072(3) 0.062(3) 0.054(3) 0.014(3) 0.009(3) 0.003(3)
C15 0.092(4) 0.082(4) 0.055(3) 0.028(3) 0.009(3) 0.013(3)
C16 0.079(4) 0.065(3) 0.050(3) 0.021(3) 0.008(3) 0.015(3)
C17 0.087(4) 0.078(4) 0.084(5) 0.021(3) 0.027(4) 0.019(3)
Br2 0.0921(5) 0.0907(5) 0.0858(5) 0.0336(4) 0.0277(4) -0.0092(4)
O3 0.062(2) 0.057(2) 0.056(2) 0.0170(16) 0.0075(16) 0.0014(16)
O4 0.110(3) 0.065(3) 0.098(4) 0.004(2) 0.043(3) -0.004(2)
C18 0.081(4) 0.066(3) 0.065(4) 0.018(3) 0.001(3) 0.001(3)
C19 0.115(5) 0.056(3) 0.062(4) 0.000(3) -0.011(4) 0.005(4)
C20 0.085(4) 0.083(4) 0.055(3) 0.009(3) 0.005(3) 0.016(4)
C21 0.068(4) 0.087(4) 0.062(4) 0.011(3) 0.001(3) 0.006(3)
C22 0.069(3) 0.066(3) 0.063(4) 0.010(3) 0.004(3) 0.006(3)
C23 0.065(3) 0.058(3) 0.060(3) 0.022(3) -0.005(3) 0.009(3)
C24 0.066(3) 0.053(3) 0.055(3) 0.016(2) -0.006(3) 0.002(2)
C25 0.072(3) 0.057(3) 0.070(4) 0.024(3) 0.001(3) -0.001(3)
C26 0.060(3) 0.069(3) 0.056(3) 0.026(3) 0.006(2) 0.003(3)
C27 0.055(3) 0.064(3) 0.049(3) 0.021(2) 0.004(2) 0.006(2)
C28 0.053(3) 0.061(3) 0.051(3) 0.017(2) 0.003(2) 0.004(2)
C29 0.100(5) 0.075(4) 0.128(7) 0.009(4) 0.061(5) -0.010(4)
C30 0.116(6) 0.074(4) 0.145(8) -0.001(5) 0.084(6) -0.007(4)
C31 0.077(4) 0.062(3) 0.058(3) 0.011(3) 0.016(3) 0.002(3)
C32 0.082(4) 0.067(4) 0.071(4) 0.009(3) 0.025(3) -0.012(3)
C33 0.073(4) 0.073(4) 0.066(4) 0.009(3) 0.028(3) 0.000(3)
C34 0.118(6) 0.075(4) 0.117(7) 0.008(4) 0.024(5) -0.016(4)

loop_
_atom_type_symbol
_atom_type_description
_atom_type_scat_dispersion_real
_atom_type_scat_dispersion_imag
_atom_type_scat_source
C C 0.0033 0.0016 'International Tables Vol C Tables 4.2.6.8 and 6.1.1.4'
H H 0.0000 0.0000 'International Tables Vol C Tables 4.2.6.8 and 6.1.1.4'
Br Br -0.2901 2.4595 'International Tables Vol C Tables 4.2.6.8 and 6.1.1.4'
O O 0.0106 0.0060 'International Tables Vol C Tables 4.2.6.8 and 6.1.1.4'

loop_
_geom_angle_atom_site_label_1
_geom_angle_atom_site_label_2
_geom_angle_atom_site_label_3
_geom_angle
C7 O1 C10 107.5(4)
C14 O2 C17 117.6(5)
C2 C1 H1 120.1
C6 C1 H1 120.1
C6 C1 C2 119.8(6)
C1 C2 H2 119.3
C3 C2 C1 121.4(7)
C3 C2 H2 119.3
C2 C3 H3 120.5
C2 C3 C4 118.9(6)
C4 C3 H3 120.5
C3 C4 H4 119.6
C3 C4 C5 120.8(6)
C5 C4 H4 119.6
C4 C5 H5 120.0
C6 C5 C4 120.0(6)
C6 C5 H5 120.0
C1 C6 C7 120.7(5)
C5 C6 C1 119.1(5)
C5 C6 C7 120.3(5)
O1 C7 C6 115.8(4)
C8 C7 O1 110.0(4)
C8 C7 C6 134.2(5)
C7 C8 H8 126.6
C7 C8 C9 106.8(5)
C9 C8 H8 126.6
C8 C9 Br1 123.8(4)
C10 C9 Br1 127.7(4)
C10 C9 C8 108.4(4)
O1 C10 C11 114.6(4)
C9 C10 O1 107.2(4)
C9 C10 C11 138.1(5)
C12 C11 C10 122.4(5)
C12 C11 C16 117.3(5)
C16 C11 C10 120.2(5)
C11 C12 H12 118.7
C13 C12 C11 122.6(5)
C13 C12 H12 118.7
C12 C13 H13 120.3
C12 C13 C14 119.3(5)
C14 C13 H13 120.3
O2 C14 C13 124.8(5)
O2 C14 C15 116.1(5)
C15 C14 C13 119.1(5)
C14 C15 H15 119.7
C16 C15 C14 120.6(6)
C16 C15 H15 119.7
C11 C16 H16 119.5
C15 C16 C11 121.1(5)
C15 C16 H16 119.5
O2 C17 H17A 109.5
O2 C17 H17B 109.5
O2 C17 H17C 109.5
H17A C17 H17B 109.5
H17A C17 H17C 109.5
H17B C17 H17C 109.5
C27 O3 C24 108.6(4)
C31 O4 C34 118.3(5)
C19 C18 H18 120.0
C23 C18 H18 120.0
C23 C18 C19 120.1(6)
C18 C19 H19 119.5
C20 C19 C18 121.1(6)
C20 C19 H19 119.5
C19 C20 H20 120.3
C21 C20 C19 119.3(6)
C21 C20 H20 120.3
C20 C21 H21 119.8
C20 C21 C22 120.5(7)
C22 C21 H21 119.8
C21 C22 H22 119.4
C23 C22 C21 121.2(6)
C23 C22 H22 119.4
C18 C23 C24 120.4(5)
C22 C23 C18 117.8(6)
C22 C23 C24 121.8(5)
O3 C24 C23 117.0(5)
C25 C24 O3 109.2(5)
C25 C24 C23 133.8(5)
C24 C25 H25 126.8
C24 C25 C26 106.4(5)
C26 C25 H25 126.8
C25 C26 Br2 123.9(4)
C27 C26 Br2 127.5(4)
C27 C26 C25 108.6(5)
O3 C27 C28 115.7(4)
C26 C27 O3 107.2(4)
C26 C27 C28 137.0(5)
C29 C28 C27 123.0(5)
C33 C28 C27 121.0(5)
C33 C28 C29 115.9(5)
C28 C29 H29 119.1
C30 C29 C28 121.7(6)
C30 C29 H29 119.1
C29 C30 H30 119.4
C31 C30 C29 121.3(6)
C31 C30 H30 119.4
C30 C31 O4 115.9(5)
C30 C31 C32 117.7(6)
C32 C31 O4 126.4(6)
C31 C32 H32 119.6
C33 C32 C31 120.7(6)
C33 C32 H32 119.6
C28 C33 H33 118.7
C32 C33 C28 122.7(5)
C32 C33 H33 118.7
O4 C34 H34A 109.5
O4 C34 H34B 109.5
O4 C34 H34C 109.5
H34A C34 H34B 109.5
H34A C34 H34C 109.5
H34B C34 H34C 109.5

loop_
_geom_bond_atom_site_label_1
_geom_bond_atom_site_label_2
_geom_bond_distance
Br1 C9 1.883(5)
O1 C7 1.372(6)
O1 C10 1.382(6)
O2 C14 1.372(7)
O2 C17 1.424(7)
C1 H1 0.9300
C1 C2 1.384(8)
C1 C6 1.385(8)
C2 H2 0.9300
C2 C3 1.366(9)
C3 H3 0.9300
C3 C4 1.372(9)
C4 H4 0.9300
C4 C5 1.391(8)
C5 H5 0.9300
C5 C6 1.383(8)
C6 C7 1.469(7)
C7 C8 1.334(7)
C8 H8 0.9300
C8 C9 1.404(7)
C9 C10 1.363(7)
C10 C11 1.457(7)
C11 C12 1.383(7)
C11 C16 1.387(7)
C12 H12 0.9300
C12 C13 1.366(8)
C13 H13 0.9300
C13 C14 1.387(8)
C14 C15 1.385(8)
C15 H15 0.9300
C15 C16 1.372(8)
C16 H16 0.9300
C17 H17A 0.9600
C17 H17B 0.9600
C17 H17C 0.9600
Br2 C26 1.878(5)
O3 C24 1.378(6)
O3 C27 1.376(6)
O4 C31 1.369(7)
O4 C34 1.392(8)
C18 H18 0.9300
C18 C19 1.394(9)
C18 C23 1.385(8)
C19 H19 0.9300
C19 C20 1.361(9)
C20 H20 0.9300
C20 C21 1.361(9)
C21 H21 0.9300
C21 C22 1.384(8)
C22 H22 0.9300
C22 C23 1.384(9)
C23 C24 1.448(8)
C24 C25 1.351(8)
C25 H25 0.9300
C25 C26 1.420(8)
C26 C27 1.363(7)
C27 C28 1.454(7)
C28 C29 1.375(8)
C28 C33 1.368(8)
C29 H29 0.9300
C29 C30 1.374(9)
C30 H30 0.9300
C30 C31 1.360(9)
C31 C32 1.366(8)
C32 H32 0.9300
C32 C33 1.365(8)
C33 H33 0.9300
C34 H34A 0.9600
C34 H34B 0.9600
C34 H34C 0.9600

loop_
_geom_torsion_atom_site_label_1
_geom_torsion_atom_site_label_2
_geom_torsion_atom_site_label_3
_geom_torsion_atom_site_label_4
_geom_torsion
Br1 C9 C10 O1 -175.2(3)
Br1 C9 C10 C11 2.1(9)
O1 C7 C8 C9 1.1(6)
O1 C10 C11 C12 -172.8(4)
O1 C10 C11 C16 6.3(7)
O2 C14 C15 C16 179.0(5)
C1 C2 C3 C4 1.0(10)
C1 C6 C7 O1 -3.5(7)
C1 C6 C7 C8 175.3(6)
C2 C1 C6 C5 -0.8(8)
C2 C1 C6 C7 179.5(5)
C2 C3 C4 C5 -0.9(10)
C3 C4 C5 C6 -0.1(9)
C4 C5 C6 C1 0.9(8)
C4 C5 C6 C7 -179.3(5)
C5 C6 C7 O1 176.7(4)
C5 C6 C7 C8 -4.4(9)
C6 C1 C2 C3 -0.2(10)
C6 C7 C8 C9 -177.9(5)
C7 O1 C10 C9 -0.6(5)
C7 O1 C10 C11 -178.6(4)
C7 C8 C9 Br1 175.2(4)
C7 C8 C9 C10 -1.4(6)
C8 C9 C10 O1 1.2(6)
C8 C9 C10 C11 178.5(6)
C9 C10 C11 C12 10.0(9)
C9 C10 C11 C16 -170.9(6)
C10 O1 C7 C6 178.8(4)
C10 O1 C7 C8 -0.3(5)
C10 C11 C12 C13 179.5(5)
C10 C11 C16 C15 180.0(5)
C11 C12 C13 C14 0.5(9)
C12 C11 C16 C15 -0.9(8)
C12 C13 C14 O2 -179.3(5)
C12 C13 C14 C15 -1.0(9)
C13 C14 C15 C16 0.5(9)
C14 C15 C16 C11 0.4(9)
C16 C11 C12 C13 0.4(8)
C17 O2 C14 C13 -2.6(9)
C17 O2 C14 C15 179.0(5)
Br2 C26 C27 O3 178.8(4)
Br2 C26 C27 C28 0.8(9)
O3 C24 C25 C26 0.1(6)
O3 C27 C28 C29 -171.3(6)
O3 C27 C28 C33 6.6(7)
O4 C31 C32 C33 180.0(6)
C18 C19 C20 C21 1.7(10)
C18 C23 C24 O3 174.9(5)
C18 C23 C24 C25 -6.3(9)
C19 C18 C23 C22 -0.6(8)
C19 C18 C23 C24 179.0(5)
C19 C20 C21 C22 -1.7(10)
C20 C21 C22 C23 0.5(9)
C21 C22 C23 C18 0.6(9)
C21 C22 C23 C24 -179.0(5)
C22 C23 C24 O3 -5.5(7)
C22 C23 C24 C25 173.3(6)
C23 C18 C19 C20 -0.6(9)
C23 C24 C25 C26 -178.8(5)
C24 O3 C27 C26 0.0(5)
C24 O3 C27 C28 178.5(4)
C24 C25 C26 Br2 -178.9(4)
C24 C25 C26 C27 -0.1(6)
C25 C26 C27 O3 0.1(6)
C25 C26 C27 C28 -177.9(6)
C26 C27 C28 C29 6.6(10)
C26 C27 C28 C33 -175.5(6)
C27 O3 C24 C23 179.0(4)
C27 O3 C24 C25 0.0(6)
C27 C28 C29 C30 177.2(8)
C27 C28 C33 C32 -177.3(6)
C28 C29 C30 C31 1.3(15)
C29 C28 C33 C32 0.7(10)
C29 C30 C31 O4 179.8(8)
C29 C30 C31 C32 -1.6(14)
C30 C31 C32 C33 1.5(11)
C31 C32 C33 C28 -1.1(11)
C33 C28 C29 C30 -0.8(12)
C34 O4 C31 C30 -171.8(8)
C34 O4 C31 C32 9.7(11)
